data_1553499
loop_
_publ_author_name
'Mizuta, Satoshi'
'Otaki, Hiroki'
'Kitamura, Kanami'
'Nishi, Kodai'
'Watanabe, Ken'
'Makau, Juliann Nzembi'
'Hashimoto, Ryo'
'Usui, Toshiya'
'Chiba, Kenya'

_publ_section_title
;
 3,3-Dibromo-2-trifluoromethyl acrylic acid ethyl ester: a versatile
 platform for the stereoselective preparation of
 functionalized-\a-trifluoromethyl \a,\b-unsaturated lactones and
 trifluoromethyl pyrazolinones
;
_journal_issue 12
_journal_name_full 'Organic Chemistry Frontiers'
_journal_page_first 1661
_journal_paper_doi 10.1039/C6QO00360E
_journal_volume 3
_journal_year 2016
_chemical_formula_moiety 'C16 H12 F3 N O2'
_chemical_formula_sum 'C16 H12 F3 N O2'
_chemical_formula_weight 307.27
_chemical_name_systematic 4-(2-Oxo-3-(trifluoromethyl)-1-oxaspiro[4.4]non-3-en-4-yl)benzonitrile
_space_group_crystal_system monoclinic
_space_group_IT_number 14
_space_group_name_Hall '-P 2ybc'
_space_group_name_H-M_alt 'P 1 21/c 1'
_atom_sites_solution_hydrogens geom
_atom_sites_solution_primary direct
_atom_sites_solution_secondary difmap
_audit_update_record
;
2016-07-09 deposited with the CCDC.
2016-09-19 downloaded from the CCDC.
;
_cell_angle_alpha 90.0000
_cell_angle_beta 113.287(5)
_cell_angle_gamma 90.0000
_cell_formula_units_Z 4
_cell_length_a 12.057(4)
_cell_length_b 8.771(2)
_cell_length_c 14.736(5)
_cell_measurement_reflns_used 3280
_cell_measurement_temperature 93
_cell_measurement_theta_max 27.50
_cell_measurement_theta_min 2.80
_cell_volume 1431.4(8)
_computing_cell_refinement 'CrystalClear-SM Expert 2.0 r16'
_computing_data_collection 'CrystalClear-SM Expert 2.0 r16 (Rigaku, 2014)'
_computing_data_reduction 'CrystalClear-SM Expert 2.0 r16'
_computing_molecular_graphics 'CrystalStructure 4.2'
_computing_publication_material 'CrystalStructure 4.2 (Rigaku, 2015)'
_computing_structure_refinement 'SHELXL97 (Sheldrick, 2008)'
_computing_structure_solution 'Il Milione (Burla, et al., 2007)'
_diffrn_ambient_temperature 93
_diffrn_detector_area_resol_mean 7.111
_diffrn_measured_fraction_theta_full 0.998
_diffrn_measured_fraction_theta_max 0.998
_diffrn_measurement_device_type 'Rigaku Saturn724+'
_diffrn_measurement_method \w
_diffrn_radiation_type 'Mo K\a'
_diffrn_radiation_wavelength 0.71075
_diffrn_reflns_av_R_equivalents 0.0548
_diffrn_reflns_Laue_measured_fraction_full 0.000
_diffrn_reflns_Laue_measured_fraction_max 0.000
_diffrn_reflns_limit_h_max 15
_diffrn_reflns_limit_h_min -15
_diffrn_reflns_limit_k_max 11
_diffrn_reflns_limit_k_min -11
_diffrn_reflns_limit_l_max 17
_diffrn_reflns_limit_l_min -19
_diffrn_reflns_number 11584
_diffrn_reflns_point_group_measured_fraction_full 0.000
_diffrn_reflns_point_group_measured_fraction_max 0.000
_diffrn_reflns_theta_full 27.480
_diffrn_reflns_theta_max 27.480
_diffrn_reflns_theta_min 2.767
_diffrn_standards_number 0
_exptl_absorpt_coefficient_mu 0.120
_exptl_absorpt_correction_T_max 0.995
_exptl_absorpt_correction_T_min 0.881
_exptl_absorpt_correction_type multi-scan
_exptl_absorpt_process_details 'REQAB (Rigaku, 1998)'
_exptl_crystal_colour colorless
_exptl_crystal_density_diffrn 1.426
_exptl_crystal_density_method 'not measured'
_exptl_crystal_description block
_exptl_crystal_F_000 632.00
_exptl_crystal_size_max 0.220
_exptl_crystal_size_mid 0.070
_exptl_crystal_size_min 0.040
_refine_diff_density_max 0.34
_refine_diff_density_min -0.28
_refine_ls_extinction_method none
_refine_ls_goodness_of_fit_ref 1.068
_refine_ls_hydrogen_treatment constr
_refine_ls_number_parameters 199
_refine_ls_number_reflns 3283
_refine_ls_number_restraints 0
_refine_ls_R_factor_all 0.0921
_refine_ls_R_factor_gt 0.0578
_refine_ls_shift/su_max 0.000
_refine_ls_structure_factor_coef Fsqd
_refine_ls_weighting_details 'w = 1/[\s^2^(Fo^2^)+(0.0389P)^2^+0.5104P] where P=(Fo^2^+2Fc^2^)/3'
_refine_ls_weighting_scheme calc
_refine_ls_wR_factor_gt 0.0995
_refine_ls_wR_factor_ref 0.1121
_reflns_number_gt 2305
_reflns_number_total 3283
_reflns_threshold_expression F^2^>2.0\s(F^2^)
_cod_data_source_file c6qo00360e2.cif
_cod_data_source_block 1665a
_cod_database_code 1553499

loop_
_space_group_symop_id
_space_group_symop_operation_xyz
1 +X,+Y,+Z
2 -X,1/2+Y,1/2-Z
3 -X,-Y,-Z
4 +X,-1/2-Y,-1/2+Z

loop_
_atom_site_label
_atom_site_type_symbol
_atom_site_fract_x
_atom_site_fract_y
_atom_site_fract_z
_atom_site_U_iso_or_equiv
_atom_site_adp_type
_atom_site_occupancy
_atom_site_symmetry_multiplicity
_atom_site_calc_flag
_atom_site_refinement_flags
F1 F 0.00794(12) 0.00769(17) 0.59878(9) 0.0401(4) Uani 1 1 d .
F2 F 0.18800(14) -0.05248(17) 0.61667(10) 0.0447(4) Uani 1 1 d .
F3 F 0.14680(13) 0.17583(15) 0.64311(9) 0.0395(4) Uani 1 1 d .
O1 O 0.14779(12) -0.15783(15) 0.88589(9) 0.0192(3) Uani 1 1 d .
O2 O 0.05778(13) -0.25919(16) 0.73420(10) 0.0263(4) Uani 1 1 d .
N1 N 0.4820(2) 0.7624(2) 0.85990(15) 0.0452(6) Uani 1 1 d .
C1 C 0.15016(19) 0.0568(2) 0.98982(15) 0.0218(5) Uani 1 1 d .
H1A H 0.0614 0.0576 0.9528 0.026 Uiso 1 1 calc R
H1B H 0.1788 0.1626 1.0083 0.026 Uiso 1 1 calc R
C2 C 0.1869(2) -0.0461(3) 1.08104(16) 0.0255(5) Uani 1 1 d .
H2A H 0.1807 0.0090 1.1375 0.031 Uiso 1 1 calc R
H2B H 0.1353 -0.1382 1.0670 0.031 Uiso 1 1 calc R
C3 C 0.3179(2) -0.0885(3) 1.10277(16) 0.0328(6) Uani 1 1 d .
H3A H 0.3329 -0.1968 1.1228 0.039 Uiso 1 1 calc R
H3B H 0.3737 -0.0244 1.1569 0.039 Uiso 1 1 calc R
C4 C 0.33785(18) -0.0611(2) 1.00707(14) 0.0187(4) Uani 1 1 d .
H4A H 0.3965 0.0225 1.0161 0.022 Uiso 1 1 calc R
H4B H 0.3684 -0.1545 0.9871 0.022 Uiso 1 1 calc R
C5 C 0.21334(17) -0.0178(2) 0.92963(14) 0.0157(4) Uani 1 1 d .
C6 C 0.21300(17) 0.0702(2) 0.84180(14) 0.0154(4) Uani 1 1 d .
C7 C 0.15326(17) -0.0094(2) 0.75982(14) 0.0168(4) Uani 1 1 d .
C8 C 0.11207(18) -0.1553(2) 0.78642(14) 0.0187(5) Uani 1 1 d .
C9 C 0.1242(2) 0.0310(2) 0.65533(15) 0.0246(5) Uani 1 1 d .
C10 C 0.27443(18) 0.2194(2) 0.85184(14) 0.0163(4) Uani 1 1 d .
C11 C 0.22770(18) 0.3502(2) 0.87753(14) 0.0191(5) Uani 1 1 d .
H11 H 0.1571 0.3433 0.8911 0.023 Uiso 1 1 calc R
C12 C 0.28325(19) 0.4893(2) 0.88329(15) 0.0216(5) Uani 1 1 d .
H12 H 0.2509 0.5783 0.9004 0.026 Uiso 1 1 calc R
C13 C 0.38713(19) 0.4988(2) 0.86385(14) 0.0206(5) Uani 1 1 d .
C14 C 0.43548(19) 0.3692(2) 0.83963(15) 0.0232(5) Uani 1 1 d .
H14 H 0.5067 0.3761 0.8269 0.028 Uiso 1 1 calc R
C15 C 0.37924(19) 0.2295(2) 0.83406(15) 0.0210(5) Uani 1 1 d .
H15 H 0.4124 0.1404 0.8180 0.025 Uiso 1 1 calc R
C16 C 0.4414(2) 0.6457(3) 0.86303(16) 0.0298(6) Uani 1 1 d .

loop_
_atom_site_aniso_label
_atom_site_aniso_U_11
_atom_site_aniso_U_22
_atom_site_aniso_U_33
_atom_site_aniso_U_23
_atom_site_aniso_U_13
_atom_site_aniso_U_12
F1 0.0339(8) 0.0566(10) 0.0192(7) 0.0066(6) -0.0007(6) -0.0153(7)
F2 0.0630(10) 0.0505(10) 0.0298(8) -0.0003(6) 0.0283(7) 0.0114(8)
F3 0.0617(10) 0.0284(8) 0.0217(7) 0.0053(6) 0.0093(7) -0.0156(7)
O1 0.0216(8) 0.0159(8) 0.0171(7) 0.0015(6) 0.0045(6) -0.0036(6)
O2 0.0296(9) 0.0185(8) 0.0243(8) -0.0042(6) 0.0037(7) -0.0070(7)
N1 0.0746(17) 0.0325(13) 0.0413(13) -0.0138(10) 0.0366(12) -0.0275(12)
C1 0.0240(11) 0.0215(11) 0.0245(11) 0.0020(9) 0.0146(9) 0.0026(9)
C2 0.0308(12) 0.0263(13) 0.0252(12) 0.0046(9) 0.0172(10) 0.0016(10)
C3 0.0246(12) 0.0485(16) 0.0238(12) 0.0103(11) 0.0078(10) -0.0027(11)
C4 0.0187(10) 0.0182(11) 0.0177(10) -0.0015(8) 0.0055(8) 0.0009(9)
C5 0.0162(10) 0.0102(10) 0.0198(11) -0.0018(8) 0.0061(8) -0.0011(8)
C6 0.0142(10) 0.0148(10) 0.0178(10) 0.0007(8) 0.0069(8) 0.0019(8)
C7 0.0156(10) 0.0152(10) 0.0177(10) 0.0011(8) 0.0045(8) 0.0012(8)
C8 0.0170(10) 0.0180(11) 0.0176(11) 0.0014(8) 0.0031(8) 0.0015(9)
C9 0.0299(12) 0.0225(12) 0.0186(11) -0.0020(9) 0.0067(10) -0.0065(10)
C10 0.0172(10) 0.0168(11) 0.0120(10) 0.0019(8) 0.0028(8) -0.0002(9)
C11 0.0192(11) 0.0175(11) 0.0212(11) 0.0008(8) 0.0084(9) 0.0013(9)
C12 0.0302(12) 0.0140(11) 0.0201(11) -0.0017(8) 0.0097(9) 0.0005(9)
C13 0.0303(12) 0.0173(11) 0.0144(10) -0.0020(8) 0.0089(9) -0.0058(9)
C14 0.0229(12) 0.0255(12) 0.0241(11) -0.0031(9) 0.0123(9) -0.0059(10)
C15 0.0246(12) 0.0184(11) 0.0227(11) -0.0013(9) 0.0121(9) 0.0008(9)
C16 0.0442(15) 0.0277(13) 0.0230(12) -0.0085(10) 0.0191(11) -0.0127(12)

loop_
_atom_type_symbol
_atom_type_description
_atom_type_scat_dispersion_real
_atom_type_scat_dispersion_imag
_atom_type_scat_source
C C 0.0033 0.0016
;
International Tables for Crystallography
(Vol. C, Tables 4.2.6.8 and 6.1.1.4)
;
H H 0.0000 0.0000
;
International Tables for Crystallography
(Vol. C, Table 6.1.1.4)
;
F F 0.0171 0.0103
;
International Tables for Crystallography
(Vol. C, Tables 4.2.6.8 and 6.1.1.4)
;
N N 0.0061 0.0033
;
International Tables for Crystallography
(Vol. C, Tables 4.2.6.8 and 6.1.1.4)
;
O O 0.0106 0.0060
;
International Tables for Crystallography
(Vol. C, Tables 4.2.6.8 and 6.1.1.4)
;

loop_
_geom_angle_atom_site_label_1
_geom_angle_atom_site_label_2
_geom_angle_atom_site_label_3
_geom_angle
C8 O1 C5 110.36(15)
C5 C1 C2 102.69(17)
C5 C1 H1A 111.2
C2 C1 H1A 111.2
C5 C1 H1B 111.2
C2 C1 H1B 111.2
H1A C1 H1B 109.1
C3 C2 C1 104.09(17)
C3 C2 H2A 110.9
C1 C2 H2A 110.9
C3 C2 H2B 110.9
C1 C2 H2B 110.9
H2A C2 H2B 109.0
C2 C3 C4 107.02(17)
C2 C3 H3A 110.3
C4 C3 H3A 110.3
C2 C3 H3B 110.3
C4 C3 H3B 110.3
H3A C3 H3B 108.6
C5 C4 C3 105.02(17)
C5 C4 H4A 110.7
C3 C4 H4A 110.7
C5 C4 H4B 110.7
C3 C4 H4B 110.7
H4A C4 H4B 108.8
O1 C5 C6 103.52(14)
O1 C5 C1 107.98(16)
C6 C5 C1 116.59(16)
O1 C5 C4 108.64(15)
C6 C5 C4 115.87(16)
C1 C5 C4 103.92(16)
C7 C6 C10 128.48(18)
C7 C6 C5 109.14(17)
C10 C6 C5 122.37(16)
C6 C7 C9 129.64(19)
C6 C7 C8 109.27(17)
C9 C7 C8 121.07(17)
O2 C8 O1 122.60(19)
O2 C8 C7 129.70(19)
O1 C8 C7 107.69(16)
F3 C9 F1 106.49(18)
F3 C9 F2 106.41(18)
F1 C9 F2 106.75(17)
F3 C9 C7 113.19(17)
F1 C9 C7 111.78(18)
F2 C9 C7 111.80(18)
C15 C10 C11 119.54(19)
C15 C10 C6 119.52(18)
C11 C10 C6 120.93(18)
C12 C11 C10 120.4(2)
C12 C11 H11 119.8
C10 C11 H11 119.8
C11 C12 C13 119.6(2)
C11 C12 H12 120.2
C13 C12 H12 120.2
C14 C13 C12 120.52(19)
C14 C13 C16 119.4(2)
C12 C13 C16 120.0(2)
C13 C14 C15 119.6(2)
C13 C14 H14 120.2
C15 C14 H14 120.2
C14 C15 C10 120.3(2)
C14 C15 H15 119.9
C10 C15 H15 119.9
N1 C16 C13 178.2(3)

loop_
_geom_bond_atom_site_label_1
_geom_bond_atom_site_label_2
_geom_bond_distance
F1 C9 1.334(2)
F2 C9 1.341(3)
F3 C9 1.326(2)
O1 C8 1.355(2)
O1 C5 1.465(2)
O2 C8 1.205(2)
N1 C16 1.143(3)
C1 C5 1.526(3)
C1 C2 1.532(3)
C1 H1A 0.9900
C1 H1B 0.9900
C2 C3 1.528(3)
C2 H2A 0.9900
C2 H2B 0.9900
C3 C4 1.540(3)
C3 H3A 0.9900
C3 H3B 0.9900
C4 C5 1.531(3)
C4 H4A 0.9900
C4 H4B 0.9900
C5 C6 1.505(3)
C6 C7 1.333(3)
C6 C10 1.482(3)
C7 C9 1.481(3)
C7 C8 1.481(3)
C10 C15 1.391(3)
C10 C11 1.395(3)
C11 C12 1.378(3)
C11 H11 0.9500
C12 C13 1.393(3)
C12 H12 0.9500
C13 C14 1.387(3)
C13 C16 1.448(3)
C14 C15 1.387(3)
C14 H14 0.9500
C15 H15 0.9500

loop_
_geom_torsion_atom_site_label_1
_geom_torsion_atom_site_label_2
_geom_torsion_atom_site_label_3
_geom_torsion_atom_site_label_4
_geom_torsion
C5 C1 C2 C3 37.8(2)
C1 C2 C3 C4 -20.1(2)
C2 C3 C4 C5 -5.2(2)
C8 O1 C5 C6 -0.38(19)
C8 O1 C5 C1 123.82(17)
C8 O1 C5 C4 -124.07(17)
C2 C1 C5 O1 73.91(19)
C2 C1 C5 C6 -170.16(17)
C2 C1 C5 C4 -41.3(2)
C3 C4 C5 O1 -86.04(19)
C3 C4 C5 C6 157.99(17)
C3 C4 C5 C1 28.7(2)
O1 C5 C6 C7 0.9(2)
C1 C5 C6 C7 -117.4(2)
C4 C5 C6 C7 119.76(19)
O1 C5 C6 C10 -177.67(16)
C1 C5 C6 C10 64.0(2)
C4 C5 C6 C10 -58.9(2)
C10 C6 C7 C9 -4.2(4)
C5 C6 C7 C9 177.3(2)
C10 C6 C7 C8 177.37(19)
C5 C6 C7 C8 -1.1(2)
C5 O1 C8 O2 179.02(18)
C5 O1 C8 C7 -0.3(2)
C6 C7 C8 O2 -178.3(2)
C9 C7 C8 O2 3.1(3)
C6 C7 C8 O1 0.9(2)
C9 C7 C8 O1 -177.69(18)
C6 C7 C9 F3 -10.6(3)
C8 C7 C9 F3 167.63(18)
C6 C7 C9 F1 -130.9(2)
C8 C7 C9 F1 47.4(3)
C6 C7 C9 F2 109.5(2)
C8 C7 C9 F2 -72.2(2)
C7 C6 C10 C15 -69.5(3)
C5 C6 C10 C15 108.8(2)
C7 C6 C10 C11 109.6(2)
C5 C6 C10 C11 -72.1(2)
C15 C10 C11 C12 1.4(3)
C6 C10 C11 C12 -177.73(18)
C10 C11 C12 C13 -0.4(3)
C11 C12 C13 C14 -0.6(3)
C11 C12 C13 C16 175.74(19)
C12 C13 C14 C15 0.5(3)
C16 C13 C14 C15 -175.84(19)
C13 C14 C15 C10 0.5(3)
C11 C10 C15 C14 -1.4(3)
C6 C10 C15 C14 177.67(18)
C14 C13 C16 N1 95(9)
C12 C13 C16 N1 -81(9)
